data_7113656
loop_
_publ_author_name
'Xu, Bubin'
'Peng, Zhonghua'
'Wei, Yongge'
'Powell, Douglas R.'

_publ_section_title
;
 Polyoxometalates covalently bonded with terpyridine ligands
;
_journal_coden_ASTM CHCOFS
_journal_issue 20
_journal_name_full
;
 Chemical Communications (Cambridge, United Kingdom)
;
_journal_page_first 2562
_journal_page_last 2563
_journal_paper_doi 10.1039/b307415c
_journal_year 2003
_chemical_formula_moiety '2(C16 H36 N1) 1+, (C25 H18 Mo6 N4 O18) 2-'
_chemical_formula_sum 'C57 H90 Mo6 N6 O18'
_chemical_formula_weight 1722.99
_space_group_IT_number 14
_symmetry_cell_setting monoclinic
_symmetry_space_group_name_Hall '-P 2ybc'
_symmetry_space_group_name_H-M 'P 1 21/c 1'
_atom_sites_solution_hydrogens geom
_atom_sites_solution_primary direct
_atom_sites_solution_secondary difmap
_audit_creation_method SHELXL-97
_cell_angle_alpha 90.00
_cell_angle_beta 103.635(2)
_cell_angle_gamma 90.00
_cell_formula_units_Z 4
_cell_length_a 12.2944(5)
_cell_length_b 26.6679(11)
_cell_length_c 20.8818(9)
_cell_measurement_reflns_used 9207
_cell_measurement_temperature 100(2)
_cell_measurement_theta_max 30.00
_cell_measurement_theta_min 2.30
_cell_volume 6653.5(5)
_computing_cell_refinement 'Bruker SMART'
_computing_data_collection 'Bruker SMART'
_computing_data_reduction 'Bruker SAINT'
_computing_molecular_graphics 'Bruker SHELXTL'
_computing_publication_material 'Bruker SHELXTL'
_computing_structure_refinement 'SHELXL-97 (Sheldrick, 1997)'
_computing_structure_solution 'SHELXS-97 (Sheldrick, 1990)'
_diffrn_ambient_temperature 100(2)
_diffrn_measured_fraction_theta_full 1.000
_diffrn_measured_fraction_theta_max 1.000
_diffrn_measurement_device_type 'CCD area detector'
_diffrn_measurement_method '\w scan frames'
_diffrn_radiation_monochromator graphite
_diffrn_radiation_source 'fine-focus sealed tube'
_diffrn_radiation_type MoK\a
_diffrn_radiation_wavelength 0.71073
_diffrn_reflns_av_R_equivalents 0.0232
_diffrn_reflns_av_sigmaI/netI 0.0271
_diffrn_reflns_limit_h_max 14
_diffrn_reflns_limit_h_min -15
_diffrn_reflns_limit_k_max 32
_diffrn_reflns_limit_k_min -32
_diffrn_reflns_limit_l_max 25
_diffrn_reflns_limit_l_min -25
_diffrn_reflns_number 41570
_diffrn_reflns_theta_full 26.00
_diffrn_reflns_theta_max 26.00
_diffrn_reflns_theta_min 1.87
_diffrn_standards_decay_% 0.02
_diffrn_standards_number 546
_exptl_absorpt_coefficient_mu 1.167
_exptl_absorpt_correction_T_max 0.8922
_exptl_absorpt_correction_T_min 0.5986
_exptl_absorpt_correction_type multi-scan
_exptl_absorpt_process_details 'SADABS, 2000'
_exptl_crystal_colour red
_exptl_crystal_density_diffrn 1.720
_exptl_crystal_density_meas 0
_exptl_crystal_density_method 'not measured'
_exptl_crystal_description prism
_exptl_crystal_F_000 3480
_exptl_crystal_size_max 0.49
_exptl_crystal_size_mid 0.18
_exptl_crystal_size_min 0.10
_refine_diff_density_max 1.394
_refine_diff_density_min -0.576
_refine_diff_density_rms 0.111
_refine_ls_extinction_method none
_refine_ls_goodness_of_fit_ref 1.037
_refine_ls_hydrogen_treatment mixed
_refine_ls_matrix_type full
_refine_ls_number_parameters 784
_refine_ls_number_reflns 13071
_refine_ls_number_restraints 0
_refine_ls_restrained_S_all 1.037
_refine_ls_R_factor_all 0.0427
_refine_ls_R_factor_gt 0.0367
_refine_ls_shift/su_max 0.002
_refine_ls_shift/su_mean 0.000
_refine_ls_structure_factor_coef Fsqd
_refine_ls_weighting_details 'calc w=1/[\s^2^(Fo^2^)+(0.0550P)^2^+10.6000P] where P=(Fo^2^+2Fc^2^)/3'
_refine_ls_weighting_scheme calc
_refine_ls_wR_factor_gt 0.0960
_refine_ls_wR_factor_ref 0.1004
_reflns_number_gt 11366
_reflns_number_total 13071
_reflns_threshold_expression >2sigma(I)
_cod_duplicate_entry 7104845
_cod_data_source_file b307415c.txt
_cod_data_source_block 02115
_cod_database_code 7113656

loop_
_symmetry_equiv_pos_as_xyz
'x, y, z'
'-x, y+1/2, -z+1/2'
'-x, -y, -z'
'x, -y-1/2, z-1/2'

loop_
_atom_site_label
_atom_site_type_symbol
_atom_site_fract_x
_atom_site_fract_y
_atom_site_fract_z
_atom_site_U_iso_or_equiv
_atom_site_adp_type
_atom_site_occupancy
_atom_site_symmetry_multiplicity
_atom_site_calc_flag
_atom_site_refinement_flags
Mo1 Mo -0.28541(2) 0.233439(10) 0.414221(13) 0.02212(8) Uani 1 1 d .
Mo2 Mo -0.21827(2) 0.163862(11) 0.301613(13) 0.02450(8) Uani 1 1 d .
Mo3 Mo -0.20586(3) 0.119121(11) 0.451332(14) 0.02554(8) Uani 1 1 d .
Mo4 Mo -0.46821(3) 0.153064(12) 0.438200(14) 0.02768(8) Uani 1 1 d .
Mo5 Mo -0.48060(2) 0.197301(11) 0.289541(14) 0.02558(8) Uani 1 1 d .
Mo6 Mo -0.40195(3) 0.080290(11) 0.324915(15) 0.02779(8) Uani 1 1 d .
O1 O -0.34255(18) 0.15946(8) 0.37114(10) 0.0218(5) Uani 1 1 d .
O2 O -0.1913(2) 0.22416(9) 0.35306(11) 0.0261(5) Uani 1 1 d .
O3 O -0.1946(2) 0.19040(9) 0.47617(11) 0.0261(5) Uani 1 1 d .
O4 O -0.4116(2) 0.21903(9) 0.45458(11) 0.0264(5) Uani 1 1 d .
O5 O -0.4061(2) 0.25153(9) 0.33445(11) 0.0270(5) Uani 1 1 d .
O6 O -0.1283(2) 0.13315(9) 0.38813(12) 0.0298(5) Uani 1 1 d .
O7 O -0.3422(2) 0.12472(9) 0.49045(11) 0.0301(5) Uani 1 1 d .
O8 O -0.5583(2) 0.18264(10) 0.35230(12) 0.0299(5) Uani 1 1 d .
O9 O -0.3457(2) 0.19055(9) 0.24866(10) 0.0275(5) Uani 1 1 d .
O10 O -0.2773(2) 0.09772(9) 0.28709(11) 0.0295(5) Uani 1 1 d .
O11 O -0.2819(2) 0.06496(9) 0.40447(12) 0.0319(6) Uani 1 1 d .
O12 O -0.4922(2) 0.09132(9) 0.38554(12) 0.0321(6) Uani 1 1 d .
O13 O -0.4898(2) 0.12458(9) 0.26572(12) 0.0300(5) Uani 1 1 d .
O14 O -0.1216(2) 0.16530(10) 0.25580(12) 0.0361(6) Uani 1 1 d .
O15 O -0.1100(2) 0.09138(10) 0.51336(12) 0.0361(6) Uani 1 1 d .
O16 O -0.5689(2) 0.14880(11) 0.48089(13) 0.0389(6) Uani 1 1 d .
O17 O -0.5769(2) 0.22204(10) 0.22596(12) 0.0357(6) Uani 1 1 d .
O18 O -0.4394(2) 0.02316(10) 0.29280(14) 0.0412(7) Uani 1 1 d .
N1 N -0.2451(2) 0.29311(11) 0.44550(13) 0.0263(6) Uani 1 1 d .
C1 C -0.2163(3) 0.34142(13) 0.46552(16) 0.0267(7) Uani 1 1 d .
C2 C -0.1628(3) 0.35065(13) 0.53208(16) 0.0283(7) Uani 1 1 d .
C3 C -0.1351(3) 0.39970(14) 0.55139(17) 0.0314(8) Uani 1 1 d .
H3 H -0.0997 0.4065 0.5961 0.038 Uiso 1 1 calc R
C4 C -0.1583(3) 0.43924(14) 0.50640(18) 0.0338(8) Uani 1 1 d .
C5 C -0.2112(3) 0.42904(14) 0.44029(18) 0.0355(9) Uani 1 1 d .
H5 H -0.2274 0.4559 0.4097 0.043 Uiso 1 1 calc R
C6 C -0.2400(3) 0.38093(13) 0.41891(16) 0.0304(8) Uani 1 1 d .
C7 C -0.2939(4) 0.36933(15) 0.34756(17) 0.0407(10) Uani 1 1 d .
H7A H -0.3059 0.4006 0.3222 0.061 Uiso 1 1 d R
H7B H -0.2449 0.3472 0.3296 0.061 Uiso 1 1 d R
H7C H -0.3660 0.3527 0.3447 0.061 Uiso 1 1 d R
C8 C -0.1373(3) 0.30809(14) 0.58037(17) 0.0342(8) Uani 1 1 d .
H8A H -0.1081 0.3214 0.6248 0.051 Uiso 1 1 d R
H8B H -0.2058 0.2890 0.5792 0.051 Uiso 1 1 d R
H8C H -0.0812 0.2860 0.5686 0.051 Uiso 1 1 d R
C9 C -0.1286(3) 0.48966(15) 0.52731(18) 0.0375(9) Uani 1 1 d .
C10 C -0.1038(3) 0.53143(15) 0.54529(18) 0.0374(9) Uani 1 1 d .
C11 C -0.0128(3) 0.64180(14) 0.65345(17) 0.0297(8) Uani 1 1 d .
C12 C -0.0361(3) 0.59227(14) 0.63415(18) 0.0359(9) Uani 1 1 d .
H12 H -0.0243 0.5660 0.6657 0.043 Uiso 1 1 calc R
C13 C -0.0773(3) 0.58211(14) 0.56722(18) 0.0343(8) Uani 1 1 d .
C14 C -0.0936(3) 0.62189(14) 0.52326(17) 0.0312(8) Uani 1 1 d .
H14 H -0.1198 0.6160 0.4773 0.037 Uiso 1 1 calc R
C15 C -0.0714(3) 0.67025(14) 0.54680(16) 0.0287(7) Uani 1 1 d .
N2 N -0.0298(2) 0.68057(11) 0.61081(13) 0.0275(6) Uani 1 1 d .
C16 C 0.0731(4) 0.62995(16) 0.83168(19) 0.0418(10) Uani 1 1 d .
H16 H 0.0709 0.6049 0.8637 0.050 Uiso 1 1 calc R
C17 C 0.1185(4) 0.67548(16) 0.85317(18) 0.0454(11) Uani 1 1 d .
H17 H 0.1470 0.6818 0.8988 0.054 Uiso 1 1 calc R
C18 C 0.1220(5) 0.71198(16) 0.80705(19) 0.0537(13) Uani 1 1 d .
H18 H 0.1546 0.7437 0.8203 0.064 Uiso 1 1 calc R
C19 C 0.0775(4) 0.70189(14) 0.74135(18) 0.0402(10) Uani 1 1 d .
H19 H 0.0772 0.7267 0.7087 0.048 Uiso 1 1 calc R
C20 C 0.0336(3) 0.65502(13) 0.72422(16) 0.0293(8) Uani 1 1 d .
N3 N 0.0317(3) 0.61860(12) 0.76813(15) 0.0398(8) Uani 1 1 d .
C21 C -0.1798(3) 0.74366(16) 0.39883(18) 0.0408(10) Uani 1 1 d .
H21 H -0.2276 0.7380 0.3566 0.049 Uiso 1 1 calc R
C22 C -0.1358(3) 0.79044(15) 0.4123(2) 0.0388(9) Uani 1 1 d .
H22 H -0.1517 0.8163 0.3801 0.047 Uiso 1 1 calc R
C23 C -0.0679(3) 0.79932(15) 0.4735(2) 0.0404(9) Uani 1 1 d .
H23 H -0.0357 0.8315 0.4844 0.048 Uiso 1 1 calc R
C24 C -0.0468(3) 0.76073(14) 0.51946(18) 0.0323(8) Uani 1 1 d .
H24 H -0.0018 0.7663 0.5625 0.039 Uiso 1 1 calc R
C25 C -0.0929(3) 0.71406(14) 0.50115(17) 0.0300(8) Uani 1 1 d .
N4 N -0.1601(3) 0.70500(12) 0.44127(15) 0.0369(7) Uani 1 1 d .
N5A N -0.4682(3) 0.85839(14) 0.94378(16) 0.0400(8) Uani 1 1 d .
C1A C -0.4008(4) 0.86365(17) 0.89172(19) 0.0425(10) Uani 1 1 d .
H1AA H -0.3465 0.8357 0.8976 0.051 Uiso 1 1 calc R
H1AB H -0.4527 0.8594 0.8480 0.051 Uiso 1 1 calc R
C2A C -0.3371(4) 0.91197(17) 0.8906(2) 0.0441(10) Uani 1 1 d .
H2AA H -0.2910 0.9195 0.9352 0.053 Uiso 1 1 calc R
H2AB H -0.3900 0.9401 0.8766 0.053 Uiso 1 1 calc R
C3A C -0.2622(4) 0.90569(18) 0.8423(2) 0.0497(11) Uani 1 1 d .
H3AA H -0.2074 0.8786 0.8581 0.060 Uiso 1 1 calc R
H3AB H -0.3088 0.8955 0.7988 0.060 Uiso 1 1 calc R
C4A C -0.2010(6) 0.9525(2) 0.8344(3) 0.0781(18) Uani 1 1 d .
H4AA H -0.1510 0.9462 0.8050 0.117 Uiso 1 1 d R
H4AB H -0.2549 0.9788 0.8154 0.117 Uiso 1 1 d R
H4AC H -0.1569 0.9634 0.8775 0.117 Uiso 1 1 d R
C5A C -0.3864(4) 0.84791(19) 1.00921(19) 0.0479(11) Uani 1 1 d .
H5AA H -0.3412 0.8182 1.0034 0.058 Uiso 1 1 calc R
H5AB H -0.3345 0.8768 1.0195 0.058 Uiso 1 1 calc R
C6A C -0.4350(5) 0.83856(19) 1.0684(2) 0.0557(13) Uani 1 1 d .
H6AA H -0.4852 0.8090 1.0604 0.067 Uiso 1 1 calc R
H6AB H -0.4790 0.8680 1.0764 0.067 Uiso 1 1 calc R
C7A C -0.3352(6) 0.8290(3) 1.1296(2) 0.093(2) Uani 1 1 d .
H7AA H -0.3032 0.7955 1.1247 0.111 Uiso 1 1 calc R
H7AB H -0.2762 0.8541 1.1291 0.111 Uiso 1 1 calc R
C8A C -0.3632(6) 0.8311(3) 1.1935(3) 0.094(2) Uani 1 1 d .
H8AA H -0.2993 0.8193 1.2276 0.140 Uiso 1 1 d R
H8AB H -0.3810 0.8657 1.2030 0.140 Uiso 1 1 d R
H8AC H -0.4281 0.8096 1.1928 0.140 Uiso 1 1 d R
C9A C -0.5490(4) 0.81480(18) 0.9244(2) 0.0489(11) Uani 1 1 d .
H9AA H -0.5935 0.8116 0.9579 0.059 Uiso 1 1 calc R
H9AB H -0.6015 0.8232 0.8820 0.059 Uiso 1 1 calc R
C10A C -0.4970(5) 0.76419(18) 0.9169(2) 0.0572(13) Uani 1 1 d .
H10A H -0.4404 0.7679 0.8904 0.069 Uiso 1 1 calc R
H10B H -0.4589 0.7511 0.9608 0.069 Uiso 1 1 calc R
C11A C -0.5860(6) 0.72800(18) 0.8836(2) 0.0748(19) Uani 1 1 d .
H11A H -0.6359 0.7448 0.8455 0.090 Uiso 1 1 calc R
H11B H -0.6318 0.7184 0.9148 0.090 Uiso 1 1 calc R
C12A C -0.5377(8) 0.6807(2) 0.8598(3) 0.109(3) Uani 1 1 d .
H12A H -0.5988 0.6589 0.8372 0.164 Uiso 1 1 d R
H12B H -0.4915 0.6900 0.8292 0.164 Uiso 1 1 d R
H12C H -0.4915 0.6630 0.8976 0.164 Uiso 1 1 d R
C13A C -0.5330(4) 0.90588(17) 0.9488(2) 0.0464(10) Uani 1 1 d .
H13B H -0.4789 0.9331 0.9654 0.056 Uiso 1 1 calc R
H13C H -0.5779 0.9005 0.9818 0.056 Uiso 1 1 calc R
C14A C -0.6112(4) 0.9233(2) 0.8847(3) 0.0613(14) Uani 1 1 d .
H14A H -0.6798 0.9025 0.8754 0.074 Uiso 1 1 calc R
H14B H -0.5739 0.9189 0.8479 0.074 Uiso 1 1 calc R
C15A C -0.6430(6) 0.9786(3) 0.8894(4) 0.098(2) Uani 1 1 d .
H15A H -0.7108 0.9857 0.8543 0.118 Uiso 1 1 calc R
H15B H -0.6623 0.9841 0.9323 0.118 Uiso 1 1 calc R
C16A C -0.5549(7) 1.0147(2) 0.8833(4) 0.098(2) Uani 1 1 d .
H16A H -0.5805 1.0489 0.8889 0.147 Uiso 1 1 d R
H16B H -0.4868 1.0077 0.9173 0.147 Uiso 1 1 d R
H16C H -0.5389 1.0114 0.8397 0.147 Uiso 1 1 d R
N2B N -0.8198(3) 0.44594(14) 0.91812(19) 0.0490(9) Uani 1 1 d .
C1B C -0.7028(4) 0.46153(16) 0.9157(2) 0.0456(10) Uani 1 1 d .
H1BA H -0.6948 0.4575 0.8699 0.055 Uiso 1 1 calc R
H1BB H -0.6491 0.4383 0.9437 0.055 Uiso 1 1 calc R
C2B C -0.6695(4) 0.51561(17) 0.9380(2) 0.0514(11) Uani 1 1 d .
H2BA H -0.7369 0.5372 0.9287 0.062 Uiso 1 1 calc R
H2BB H -0.6369 0.5161 0.9861 0.062 Uiso 1 1 calc R
C3B C -0.5845(4) 0.53611(17) 0.9019(2) 0.0515(11) Uani 1 1 d .
H3BA H -0.5514 0.5672 0.9241 0.062 Uiso 1 1 calc R
H3BB H -0.5233 0.5114 0.9053 0.062 Uiso 1 1 calc R
C4B C -0.6338(5) 0.5475(2) 0.8295(3) 0.0608(13) Uani 1 1 d .
H4BA H -0.5751 0.5607 0.8096 0.091 Uiso 1 1 d R
H4BB H -0.6646 0.5167 0.8067 0.091 Uiso 1 1 d R
H4BC H -0.6935 0.5724 0.8257 0.091 Uiso 1 1 d R
C5B C -0.8343(4) 0.38967(17) 0.9037(2) 0.0464(10) Uani 1 1 d .
H5BA H -0.7768 0.3716 0.9368 0.056 Uiso 1 1 calc R
H5BB H -0.9083 0.3795 0.9103 0.056 Uiso 1 1 calc R
C6B C -0.8264(4) 0.37234(18) 0.8364(2) 0.0512(11) Uani 1 1 d .
H6BA H -0.7519 0.3807 0.8291 0.061 Uiso 1 1 calc R
H6BB H -0.8840 0.3894 0.8022 0.061 Uiso 1 1 calc R
C7B C -0.8448(4) 0.31527(18) 0.8322(2) 0.0520(12) Uani 1 1 d .
H7BA H -0.7855 0.2986 0.8658 0.062 Uiso 1 1 calc R
H7BB H -0.9178 0.3073 0.8421 0.062 Uiso 1 1 calc R
C8B C -0.8431(4) 0.2949(2) 0.7648(3) 0.0608(14) Uani 1 1 d .
H8BA H -0.8539 0.2585 0.7643 0.091 Uiso 1 1 d R
H8BB H -0.9034 0.3105 0.7316 0.091 Uiso 1 1 d R
H8BC H -0.7709 0.3027 0.7549 0.091 Uiso 1 1 d R
C9B C -0.8410(4) 0.45560(19) 0.9846(2) 0.0520(12) Uani 1 1 d .
H9BA H -0.9172 0.4437 0.9846 0.062 Uiso 1 1 calc R
H9BB H -0.8394 0.4923 0.9922 0.062 Uiso 1 1 calc R
C10B C -0.7581(4) 0.43080(19) 1.0416(2) 0.0538(12) Uani 1 1 d .
H10C H -0.7535 0.3945 1.0328 0.065 Uiso 1 1 calc R
H10D H -0.6828 0.4455 1.0457 0.065 Uiso 1 1 calc R
C11B C -0.7944(5) 0.4383(2) 1.1055(3) 0.0635(14) Uani 1 1 d .
H11C H -0.8005 0.4747 1.1136 0.076 Uiso 1 1 calc R
H11D H -0.8693 0.4232 1.1013 0.076 Uiso 1 1 calc R
C12B C -0.7145(5) 0.4154(2) 1.1627(3) 0.0704(16) Uani 1 1 d .
H12D H -0.7440 0.4188 1.2022 0.106 Uiso 1 1 d R
H12E H -0.7047 0.3798 1.1539 0.106 Uiso 1 1 d R
H12F H -0.6422 0.4326 1.1697 0.106 Uiso 1 1 d R
C13B C -0.8982(4) 0.47814(19) 0.8646(3) 0.0603(13) Uani 1 1 d .
H13D H -0.8895 0.5137 0.8783 0.072 Uiso 1 1 calc R
H13E H -0.8732 0.4749 0.8230 0.072 Uiso 1 1 calc R
C14B C -1.0150(5) 0.4654(2) 0.8516(3) 0.0626(13) Uani 1 1 d .
H14C H -1.0447 0.4749 0.8900 0.075 Uiso 1 1 calc R
H14D H -1.0236 0.4287 0.8455 0.075 Uiso 1 1 calc R
C15B C -1.0843(4) 0.49251(18) 0.7889(2) 0.0535(12) Uani 1 1 d .
H15C H -1.1647 0.4912 0.7891 0.064 Uiso 1 1 calc R
H15D H -1.0618 0.5282 0.7903 0.064 Uiso 1 1 calc R
C16B C -1.0682(6) 0.4695(2) 0.7268(3) 0.0792(17) Uani 1 1 d .
H16D H -1.1163 0.4865 0.6889 0.119 Uiso 1 1 d R
H16E H -0.9897 0.4731 0.7248 0.119 Uiso 1 1 d R
H16F H -1.0878 0.4339 0.7259 0.119 Uiso 1 1 d R

loop_
_atom_site_aniso_label
_atom_site_aniso_U_11
_atom_site_aniso_U_22
_atom_site_aniso_U_33
_atom_site_aniso_U_23
_atom_site_aniso_U_13
_atom_site_aniso_U_12
Mo1 0.02857(16) 0.01919(15) 0.01749(14) -0.00124(10) 0.00319(11) -0.00195(11)
Mo2 0.02838(16) 0.02771(16) 0.01845(14) -0.00108(11) 0.00763(11) -0.00159(12)
Mo3 0.03400(17) 0.02195(16) 0.01976(14) 0.00205(11) 0.00447(12) 0.00149(12)
Mo4 0.03311(17) 0.02773(17) 0.02537(15) -0.00111(12) 0.01322(13) -0.00432(12)
Mo5 0.02649(16) 0.02780(17) 0.02018(14) -0.00176(11) 0.00095(11) -0.00108(12)
Mo6 0.03438(17) 0.02199(16) 0.02710(16) -0.00489(11) 0.00744(13) -0.00467(12)
O1 0.0260(12) 0.0216(12) 0.0181(11) -0.0016(9) 0.0059(9) -0.0017(9)
O2 0.0303(13) 0.0271(13) 0.0212(11) 0.0008(9) 0.0070(10) -0.0059(10)
O3 0.0318(13) 0.0243(12) 0.0197(11) 0.0013(9) 0.0008(9) -0.0021(10)
O4 0.0325(13) 0.0262(13) 0.0224(11) -0.0030(9) 0.0102(10) -0.0020(10)
O5 0.0314(13) 0.0242(12) 0.0227(11) 0.0015(9) 0.0012(10) 0.0000(10)
O6 0.0299(13) 0.0329(14) 0.0266(12) 0.0000(10) 0.0068(10) 0.0055(11)
O7 0.0459(15) 0.0244(13) 0.0223(11) 0.0033(10) 0.0124(11) -0.0033(11)
O8 0.0263(12) 0.0342(14) 0.0295(12) -0.0041(11) 0.0073(10) -0.0024(10)
O9 0.0352(13) 0.0312(13) 0.0156(10) 0.0005(9) 0.0049(10) -0.0024(10)
O10 0.0340(13) 0.0302(13) 0.0256(12) -0.0065(10) 0.0095(10) 0.0004(10)
O11 0.0435(15) 0.0233(13) 0.0293(12) 0.0008(10) 0.0091(11) 0.0012(11)
O12 0.0391(14) 0.0268(13) 0.0335(13) -0.0024(11) 0.0145(11) -0.0094(11)
O13 0.0302(13) 0.0304(14) 0.0270(12) -0.0069(10) 0.0017(10) -0.0047(10)
O14 0.0387(15) 0.0439(16) 0.0296(13) -0.0022(11) 0.0158(11) -0.0041(12)
O15 0.0466(16) 0.0283(14) 0.0301(13) 0.0058(11) 0.0025(12) 0.0066(12)
O16 0.0441(16) 0.0403(16) 0.0387(15) -0.0028(12) 0.0226(13) -0.0056(12)
O17 0.0356(14) 0.0395(15) 0.0267(13) -0.0004(11) -0.0036(11) 0.0016(12)
O18 0.0531(17) 0.0267(14) 0.0450(16) -0.0096(12) 0.0136(13) -0.0079(12)
N1 0.0329(15) 0.0248(15) 0.0191(13) -0.0006(11) 0.0022(11) -0.0007(12)
C1 0.0315(18) 0.0238(18) 0.0241(16) -0.0055(13) 0.0049(14) -0.0051(14)
C2 0.0310(18) 0.0290(19) 0.0232(16) -0.0013(14) 0.0030(14) -0.0023(14)
C3 0.038(2) 0.0306(19) 0.0238(17) -0.0061(14) 0.0032(15) -0.0070(15)
C4 0.042(2) 0.029(2) 0.0292(18) -0.0036(15) 0.0055(16) -0.0097(16)
C5 0.050(2) 0.0258(19) 0.0288(18) 0.0042(15) 0.0052(17) -0.0080(16)
C6 0.042(2) 0.0263(18) 0.0219(16) -0.0001(14) 0.0047(15) -0.0077(15)
C7 0.061(3) 0.032(2) 0.0232(18) 0.0012(15) -0.0010(17) -0.0128(19)
C8 0.043(2) 0.033(2) 0.0238(17) -0.0003(15) 0.0025(15) -0.0004(17)
C9 0.050(2) 0.031(2) 0.0308(19) -0.0020(16) 0.0068(17) -0.0105(18)
C10 0.047(2) 0.034(2) 0.0303(19) -0.0020(16) 0.0063(17) -0.0116(18)
C11 0.038(2) 0.0276(19) 0.0244(17) -0.0024(14) 0.0086(15) -0.0091(15)
C12 0.048(2) 0.029(2) 0.0296(18) -0.0005(15) 0.0079(17) -0.0134(17)
C13 0.039(2) 0.029(2) 0.0338(19) -0.0063(15) 0.0070(16) -0.0113(16)
C14 0.0336(19) 0.033(2) 0.0248(17) -0.0033(15) 0.0032(14) -0.0106(15)
C15 0.0293(18) 0.0319(19) 0.0243(16) -0.0011(14) 0.0054(14) -0.0090(15)
N2 0.0340(16) 0.0263(15) 0.0226(14) -0.0006(12) 0.0072(12) -0.0066(12)
C16 0.060(3) 0.038(2) 0.0265(19) 0.0075(16) 0.0086(18) -0.0003(19)
C17 0.077(3) 0.036(2) 0.0211(18) -0.0006(16) 0.0082(19) 0.002(2)
C18 0.101(4) 0.029(2) 0.027(2) -0.0049(16) 0.006(2) -0.012(2)
C19 0.072(3) 0.027(2) 0.0214(17) -0.0003(15) 0.0101(18) -0.0075(19)
C20 0.039(2) 0.0287(19) 0.0225(16) -0.0004(14) 0.0115(15) -0.0054(15)
N3 0.058(2) 0.0321(18) 0.0277(16) 0.0030(13) 0.0077(15) -0.0102(16)
C21 0.045(2) 0.047(2) 0.0246(18) 0.0030(17) -0.0034(16) -0.0082(19)
C22 0.040(2) 0.034(2) 0.037(2) 0.0090(17) -0.0016(17) -0.0020(17)
C23 0.040(2) 0.031(2) 0.045(2) 0.0034(17) -0.0021(18) -0.0074(17)
C24 0.0337(19) 0.032(2) 0.0271(17) -0.0004(15) -0.0016(15) -0.0036(15)
C25 0.0297(18) 0.035(2) 0.0245(17) -0.0003(15) 0.0040(14) -0.0048(15)
N4 0.0433(19) 0.0372(18) 0.0269(15) -0.0014(13) 0.0016(14) -0.0101(15)
N5A 0.0394(18) 0.048(2) 0.0316(16) -0.0093(15) 0.0058(14) 0.0028(15)
C1A 0.049(2) 0.048(3) 0.0298(19) -0.0008(18) 0.0078(18) 0.010(2)
C2A 0.049(2) 0.044(2) 0.037(2) 0.0022(18) 0.0056(18) 0.014(2)
C3A 0.055(3) 0.056(3) 0.037(2) 0.002(2) 0.009(2) 0.005(2)
C4A 0.107(5) 0.069(4) 0.071(4) -0.017(3) 0.047(4) -0.016(3)
C5A 0.053(3) 0.059(3) 0.030(2) -0.0046(19) 0.0061(19) -0.003(2)
C6A 0.083(4) 0.053(3) 0.033(2) -0.009(2) 0.016(2) -0.019(3)
C7A 0.110(5) 0.136(6) 0.031(3) -0.003(3) 0.013(3) -0.011(5)
C8A 0.119(6) 0.099(5) 0.059(4) -0.003(3) 0.015(4) -0.034(4)
C9A 0.055(3) 0.054(3) 0.036(2) -0.011(2) 0.008(2) -0.008(2)
C10A 0.093(4) 0.045(3) 0.043(2) -0.001(2) 0.034(3) 0.000(3)
C11A 0.151(6) 0.041(3) 0.029(2) 0.000(2) 0.015(3) -0.020(3)
C12A 0.242(10) 0.041(3) 0.053(3) -0.004(3) 0.051(5) -0.014(5)
C13A 0.042(2) 0.051(3) 0.049(2) -0.018(2) 0.0141(19) 0.001(2)
C14A 0.039(3) 0.061(3) 0.078(4) -0.007(3) 0.003(2) 0.010(2)
C15A 0.070(4) 0.073(4) 0.148(7) -0.018(4) 0.020(4) 0.026(4)
C16A 0.129(6) 0.053(4) 0.110(5) -0.017(4) 0.023(5) 0.020(4)
N2B 0.045(2) 0.042(2) 0.060(2) -0.0137(18) 0.0119(18) 0.0102(16)
C1B 0.054(3) 0.037(2) 0.048(2) -0.0062(19) 0.018(2) 0.0054(19)
C2B 0.069(3) 0.037(2) 0.050(3) -0.011(2) 0.018(2) 0.006(2)
C3B 0.072(3) 0.033(2) 0.053(3) -0.012(2) 0.022(2) 0.000(2)
C4B 0.074(3) 0.051(3) 0.062(3) -0.002(2) 0.024(3) 0.014(3)
C5B 0.042(2) 0.042(2) 0.053(3) -0.010(2) 0.007(2) 0.0077(19)
C6B 0.040(2) 0.051(3) 0.066(3) -0.016(2) 0.020(2) 0.001(2)
C7B 0.039(2) 0.055(3) 0.061(3) -0.021(2) 0.008(2) -0.001(2)
C8B 0.041(3) 0.069(3) 0.075(3) -0.035(3) 0.020(2) -0.011(2)
C9B 0.042(2) 0.056(3) 0.063(3) -0.015(2) 0.022(2) -0.002(2)
C10B 0.059(3) 0.054(3) 0.056(3) -0.013(2) 0.029(2) -0.012(2)
C11B 0.086(4) 0.052(3) 0.059(3) -0.004(2) 0.030(3) -0.013(3)
C12B 0.093(4) 0.053(3) 0.065(3) -0.010(3) 0.017(3) -0.019(3)
C13B 0.068(3) 0.045(3) 0.068(3) -0.004(2) 0.014(3) 0.009(2)
C14B 0.076(4) 0.057(3) 0.056(3) 0.000(2) 0.017(3) -0.010(3)
C15B 0.054(3) 0.044(3) 0.066(3) 0.002(2) 0.021(2) -0.009(2)
C16B 0.103(5) 0.073(4) 0.065(4) 0.007(3) 0.026(3) -0.008(3)

loop_
_atom_type_symbol
_atom_type_description
_atom_type_scat_dispersion_real
_atom_type_scat_dispersion_imag
_atom_type_scat_source
C C 0.0033 0.0016 'International Tables Vol C Tables 4.2.6.8 and 6.1.1.4'
H H 0.0000 0.0000 'International Tables Vol C Tables 4.2.6.8 and 6.1.1.4'
N N 0.0061 0.0033 'International Tables Vol C Tables 4.2.6.8 and 6.1.1.4'
O O 0.0106 0.0060 'International Tables Vol C Tables 4.2.6.8 and 6.1.1.4'
Mo Mo -1.6832 0.6857 'International Tables Vol C Tables 4.2.6.8 and 6.1.1.4'

loop_
_geom_angle_atom_site_label_1
_geom_angle_atom_site_label_2
_geom_angle_atom_site_label_3
_geom_angle
N1 Mo1 O3 103.18(11)
N1 Mo1 O2 101.68(12)
O3 Mo1 O2 91.46(10)
N1 Mo1 O4 101.56(12)
O3 Mo1 O4 89.22(10)
O2 Mo1 O4 155.95(10)
N1 Mo1 O5 100.37(11)
O3 Mo1 O5 156.38(10)
O2 Mo1 O5 85.58(10)
O4 Mo1 O5 84.24(10)
N1 Mo1 O1 177.40(11)
O3 Mo1 O1 79.41(9)
O2 Mo1 O1 78.42(9)
O4 Mo1 O1 78.08(9)
O5 Mo1 O1 77.04(9)
O14 Mo2 O9 105.32(12)
O14 Mo2 O10 102.89(12)
O9 Mo2 O10 91.37(11)
O14 Mo2 O2 104.22(11)
O9 Mo2 O2 91.31(10)
O10 Mo2 O2 150.99(10)
O14 Mo2 O6 101.63(11)
O9 Mo2 O6 153.05(10)
O10 Mo2 O6 82.92(10)
O2 Mo2 O6 81.69(10)
O14 Mo2 O1 175.97(11)
O9 Mo2 O1 78.71(9)
O10 Mo2 O1 76.87(9)
O2 Mo2 O1 75.37(9)
O6 Mo2 O1 74.34(9)
O15 Mo3 O6 104.56(12)
O15 Mo3 O11 103.53(12)
O6 Mo3 O11 93.53(11)
O15 Mo3 O3 103.09(11)
O6 Mo3 O3 88.65(11)
O11 Mo3 O3 151.80(10)
O15 Mo3 O7 102.38(12)
O6 Mo3 O7 152.63(10)
O11 Mo3 O7 84.79(11)
O3 Mo3 O7 80.60(10)
O15 Mo3 O1 176.41(11)
O6 Mo3 O1 78.42(9)
O11 Mo3 O1 78.11(9)
O3 Mo3 O1 74.81(8)
O7 Mo3 O1 74.49(8)
O16 Mo4 O7 106.21(12)
O16 Mo4 O4 104.52(12)
O7 Mo4 O4 93.01(11)
O16 Mo4 O12 101.95(12)
O7 Mo4 O12 88.95(11)
O4 Mo4 O12 151.75(10)
O16 Mo4 O8 100.21(12)
O7 Mo4 O8 153.25(10)
O4 Mo4 O8 84.23(10)
O12 Mo4 O8 81.52(11)
O16 Mo4 O1 174.92(11)
O7 Mo4 O1 78.48(9)
O4 Mo4 O1 76.84(9)
O12 Mo4 O1 75.96(9)
O8 Mo4 O1 74.97(9)
O17 Mo5 O8 104.94(12)
O17 Mo5 O5 105.38(12)
O8 Mo5 O5 94.80(11)
O17 Mo5 O13 101.24(11)
O8 Mo5 O13 87.85(11)
O5 Mo5 O13 151.54(10)
O17 Mo5 O9 101.15(11)
O8 Mo5 O9 152.72(10)
O5 Mo5 O9 85.79(10)
O13 Mo5 O9 79.31(10)
O17 Mo5 O1 175.47(11)
O8 Mo5 O1 78.33(9)
O5 Mo5 O1 77.24(9)
O13 Mo5 O1 75.57(9)
O9 Mo5 O1 75.21(8)
O18 Mo6 O13 104.37(13)
O18 Mo6 O12 104.98(12)
O13 Mo6 O12 90.33(11)
O18 Mo6 O10 102.88(12)
O13 Mo6 O10 88.17(11)
O12 Mo6 O10 151.58(10)
O18 Mo6 O11 103.08(13)
O13 Mo6 O11 152.45(10)
O12 Mo6 O11 84.82(11)
O10 Mo6 O11 83.53(10)
O18 Mo6 O1 177.92(12)
O13 Mo6 O1 77.25(9)
O12 Mo6 O1 76.20(9)
O10 Mo6 O1 75.79(9)
O11 Mo6 O1 75.25(9)
Mo1 O1 Mo4 90.74(8)
Mo1 O1 Mo5 91.03(8)
Mo4 O1 Mo5 89.96(8)
Mo1 O1 Mo3 90.77(7)
Mo4 O1 Mo3 90.13(7)
Mo5 O1 Mo3 178.20(11)
Mo1 O1 Mo2 90.94(8)
Mo4 O1 Mo2 178.29(11)
Mo5 O1 Mo2 89.67(7)
Mo3 O1 Mo2 90.19(8)
Mo1 O1 Mo6 179.47(11)
Mo4 O1 Mo6 89.72(7)
Mo5 O1 Mo6 89.23(7)
Mo3 O1 Mo6 88.98(7)
Mo2 O1 Mo6 88.60(7)
Mo2 O2 Mo1 115.22(11)
Mo1 O3 Mo3 114.45(11)
Mo4 O4 Mo1 113.38(11)
Mo5 O5 Mo1 114.45(12)
Mo3 O6 Mo2 116.68(12)
Mo4 O7 Mo3 116.84(11)
Mo5 O8 Mo4 116.48(12)
Mo2 O9 Mo5 116.36(11)
Mo2 O10 Mo6 117.74(12)
Mo3 O11 Mo6 117.41(13)
Mo6 O12 Mo4 118.08(12)
Mo6 O13 Mo5 117.43(12)
C1 N1 Mo1 175.8(2)
N1 C1 C2 119.3(3)
N1 C1 C6 119.4(3)
C2 C1 C6 121.3(3)
C3 C2 C1 118.4(3)
C3 C2 C8 121.3(3)
C1 C2 C8 120.3(3)
C2 C3 C4 121.3(3)
C2 C3 H3 119.4
C4 C3 H3 119.4
C3 C4 C5 119.2(3)
C3 C4 C9 120.4(3)
C5 C4 C9 120.4(3)
C6 C5 C4 121.5(3)
C6 C5 H5 119.3
C4 C5 H5 119.3
C5 C6 C1 118.3(3)
C5 C6 C7 122.0(3)
C1 C6 C7 119.7(3)
C6 C7 H7A 109.4
C6 C7 H7B 109.5
H7A C7 H7B 109.5
C6 C7 H7C 109.5
H7A C7 H7C 109.5
H7B C7 H7C 109.5
C2 C8 H8A 109.5
C2 C8 H8B 109.4
H8A C8 H8B 109.5
C2 C8 H8C 109.5
H8A C8 H8C 109.5
H8B C8 H8C 109.5
C10 C9 C4 179.4(4)
C9 C10 C13 178.3(5)
N2 C11 C12 123.2(3)
N2 C11 C20 115.8(3)
C12 C11 C20 121.0(3)
C11 C12 C13 118.4(3)
C11 C12 H12 120.8
C13 C12 H12 120.8
C14 C13 C12 118.4(3)
C14 C13 C10 121.4(3)
C12 C13 C10 120.1(4)
C15 C14 C13 119.5(3)
C15 C14 H14 120.3
C13 C14 H14 120.3
N2 C15 C14 122.8(3)
N2 C15 C25 116.4(3)
C14 C15 C25 120.8(3)
C15 N2 C11 117.6(3)
N3 C16 C17 123.8(4)
N3 C16 H16 118.1
C17 C16 H16 118.1
C16 C17 C18 118.4(4)
C16 C17 H17 120.8
C18 C17 H17 120.8
C17 C18 C19 119.2(4)
C17 C18 H18 120.4
C19 C18 H18 120.4
C20 C19 C18 118.4(4)
C20 C19 H19 120.8
C18 C19 H19 120.8
N3 C20 C19 123.4(3)
N3 C20 C11 116.2(3)
C19 C20 C11 120.4(3)
C16 N3 C20 116.8(3)
N4 C21 C22 124.5(3)
N4 C21 H21 117.8
C22 C21 H21 117.8
C21 C22 C23 118.3(4)
C21 C22 H22 120.8
C23 C22 H22 120.8
C22 C23 C24 119.3(4)
C22 C23 H23 120.4
C24 C23 H23 120.4
C25 C24 C23 118.6(3)
C25 C24 H24 120.7
C23 C24 H24 120.7
N4 C25 C24 122.6(3)
N4 C25 C15 115.4(3)
C24 C25 C15 121.9(3)
C21 N4 C25 116.7(3)
C13A N5A C5A 109.9(3)
C13A N5A C9A 109.7(3)
C5A N5A C9A 110.6(3)
C13A N5A C1A 110.9(3)
C5A N5A C1A 107.6(3)
C9A N5A C1A 108.1(3)
C2A C1A N5A 117.5(3)
C2A C1A H1AA 107.9
N5A C1A H1AA 107.9
C2A C1A H1AB 107.9
N5A C1A H1AB 107.9
H1AA C1A H1AB 107.2
C1A C2A C3A 108.2(4)
C1A C2A H2AA 110.1
C3A C2A H2AA 110.1
C1A C2A H2AB 110.1
C3A C2A H2AB 110.1
H2AA C2A H2AB 108.4
C4A C3A C2A 112.4(4)
C4A C3A H3AA 109.1
C2A C3A H3AA 109.1
C4A C3A H3AB 109.1
C2A C3A H3AB 109.1
H3AA C3A H3AB 107.9
C3A C4A H4AA 109.5
C3A C4A H4AB 109.5
H4AA C4A H4AB 109.5
C3A C4A H4AC 109.4
H4AA C4A H4AC 109.5
H4AB C4A H4AC 109.5
C6A C5A N5A 117.3(4)
C6A C5A H5AA 108.0
N5A C5A H5AA 108.0
C6A C5A H5AB 108.0
N5A C5A H5AB 108.0
H5AA C5A H5AB 107.2
C5A C6A C7A 107.9(5)
C5A C6A H6AA 110.1
C7A C6A H6AA 110.1
C5A C6A H6AB 110.1
C7A C6A H6AB 110.1
H6AA C6A H6AB 108.4
C8A C7A C6A 115.6(6)
C8A C7A H7AA 108.4
C6A C7A H7AA 108.4
C8A C7A H7AB 108.4
C6A C7A H7AB 108.4
H7AA C7A H7AB 107.4
C7A C8A H8AA 109.5
C7A C8A H8AB 109.6
H8AA C8A H8AB 109.5
C7A C8A H8AC 109.3
H8AA C8A H8AC 109.5
H8AB C8A H8AC 109.5
C10A C9A N5A 116.3(4)
C10A C9A H9AA 108.2
N5A C9A H9AA 108.2
C10A C9A H9AB 108.2
N5A C9A H9AB 108.2
H9AA C9A H9AB 107.4
C11A C10A C9A 109.9(5)
C11A C10A H10A 109.7
C9A C10A H10A 109.7
C11A C10A H10B 109.7
C9A C10A H10B 109.7
H10A C10A H10B 108.2
C10A C11A C12A 112.6(6)
C10A C11A H11A 109.1
C12A C11A H11A 109.1
C10A C11A H11B 109.1
C12A C11A H11B 109.1
H11A C11A H11B 107.8
C11A C12A H12A 109.6
C11A C12A H12B 109.5
H12A C12A H12B 109.5
C11A C12A H12C 109.4
H12A C12A H12C 109.5
H12B C12A H12C 109.5
N5A C13A C14A 115.3(3)
N5A C13A H13B 108.4
C14A C13A H13B 108.4
N5A C13A H13C 108.4
C14A C13A H13C 108.4
H13B C13A H13C 107.5
C13A C14A C15A 110.7(5)
C13A C14A H14A 109.5
C15A C14A H14A 109.5
C13A C14A H14B 109.5
C15A C14A H14B 109.5
H14A C14A H14B 108.1
C16A C15A C14A 114.7(5)
C16A C15A H15A 108.6
C14A C15A H15A 108.6
C16A C15A H15B 108.6
C14A C15A H15B 108.6
H15A C15A H15B 107.6
C15A C16A H16A 109.5
C15A C16A H16B 109.4
H16A C16A H16B 109.5
C15A C16A H16C 109.6
H16A C16A H16C 109.5
H16B C16A H16C 109.5
C9B N2B C1B 111.1(3)
C9B N2B C5B 108.3(4)
C1B N2B C5B 109.3(3)
C9B N2B C13B 111.1(4)
C1B N2B C13B 105.0(4)
C5B N2B C13B 112.1(4)
N2B C1B C2B 115.7(4)
N2B C1B H1BA 108.3
C2B C1B H1BA 108.3
N2B C1B H1BB 108.3
C2B C1B H1BB 108.3
H1BA C1B H1BB 107.4
C3B C2B C1B 110.5(4)
C3B C2B H2BA 109.6
C1B C2B H2BA 109.6
C3B C2B H2BB 109.6
C1B C2B H2BB 109.6
H2BA C2B H2BB 108.1
C4B C3B C2B 113.7(4)
C4B C3B H3BA 108.8
C2B C3B H3BA 108.8
C4B C3B H3BB 108.8
C2B C3B H3BB 108.8
H3BA C3B H3BB 107.7
C3B C4B H4BA 109.4
C3B C4B H4BB 109.5
H4BA C4B H4BB 109.5
C3B C4B H4BC 109.4
H4BA C4B H4BC 109.5
H4BB C4B H4BC 109.5
C6B C5B N2B 117.1(4)
C6B C5B H5BA 108.0
N2B C5B H5BA 108.0
C6B C5B H5BB 108.0
N2B C5B H5BB 108.0
H5BA C5B H5BB 107.3
C5B C6B C7B 108.5(4)
C5B C6B H6BA 110.0
C7B C6B H6BA 110.0
C5B C6B H6BB 110.0
C7B C6B H6BB 110.0
H6BA C6B H6BB 108.4
C8B C7B C6B 112.0(4)
C8B C7B H7BA 109.2
C6B C7B H7BA 109.2
C8B C7B H7BB 109.2
C6B C7B H7BB 109.2
H7BA C7B H7BB 107.9
C7B C8B H8BA 109.5
C7B C8B H8BB 109.5
H8BA C8B H8BB 109.5
C7B C8B H8BC 109.4
H8BA C8B H8BC 109.5
H8BB C8B H8BC 109.5
N2B C9B C10B 114.9(4)
N2B C9B H9BA 108.6
C10B C9B H9BA 108.6
N2B C9B H9BB 108.6
C10B C9B H9BB 108.6
H9BA C9B H9BB 107.5
C11B C10B C9B 110.4(4)
C11B C10B H10C 109.6
C9B C10B H10C 109.6
C11B C10B H10D 109.6
C9B C10B H10D 109.6
H10C C10B H10D 108.1
C12B C11B C10B 112.1(5)
C12B C11B H11C 109.2
C10B C11B H11C 109.2
C12B C11B H11D 109.2
C10B C11B H11D 109.2
H11C C11B H11D 107.9
C11B C12B H12D 109.4
C11B C12B H12E 109.6
H12D C12B H12E 109.5
C11B C12B H12F 109.4
H12D C12B H12F 109.5
H12E C12B H12F 109.5
C14B C13B N2B 115.4(4)
C14B C13B H13D 108.4
N2B C13B H13D 108.4
C14B C13B H13E 108.4
N2B C13B H13E 108.4
H13D C13B H13E 107.5
C13B C14B C15B 111.9(4)
C13B C14B H14C 109.2
C15B C14B H14C 109.2
C13B C14B H14D 109.2
C15B C14B H14D 109.2
H14C C14B H14D 107.9
C16B C15B C14B 112.4(5)
C16B C15B H15C 109.1
C14B C15B H15C 109.1
C16B C15B H15D 109.1
C14B C15B H15D 109.1
H15C C15B H15D 107.8
C15B C16B H16D 109.5
C15B C16B H16E 109.4
H16D C16B H16E 109.5
C15B C16B H16F 109.4
H16D C16B H16F 109.5
H16E C16B H16F 109.5

loop_
_geom_bond_atom_site_label_1
_geom_bond_atom_site_label_2
_geom_bond_distance
Mo1 N1 1.747(3)
Mo1 O3 1.886(2)
Mo1 O2 1.931(2)
Mo1 O4 1.970(2)
Mo1 O5 2.011(2)
Mo1 O1 2.213(2)
Mo2 O14 1.693(3)
Mo2 O9 1.835(2)
Mo2 O10 1.904(2)
Mo2 O2 1.919(2)
Mo2 O6 2.053(2)
Mo2 O1 2.346(2)
Mo3 O15 1.701(2)
Mo3 O6 1.840(2)
Mo3 O11 1.867(3)
Mo3 O3 1.967(2)
Mo3 O7 2.036(3)
Mo3 O1 2.336(2)
Mo4 O16 1.691(3)
Mo4 O7 1.834(3)
Mo4 O4 1.893(2)
Mo4 O12 1.963(2)
Mo4 O8 2.032(2)
Mo4 O1 2.323(2)
Mo5 O17 1.691(2)
Mo5 O8 1.836(2)
Mo5 O5 1.845(2)
Mo5 O13 1.999(2)
Mo5 O9 2.044(2)
Mo5 O1 2.332(2)
Mo6 O18 1.684(3)
Mo6 O13 1.860(3)
Mo6 O12 1.893(2)
Mo6 O10 1.939(2)
Mo6 O11 1.987(3)
Mo6 O1 2.364(2)
N1 C1 1.375(4)
C1 C2 1.412(5)
C1 C6 1.417(5)
C2 C3 1.387(5)
C2 C8 1.501(5)
C3 C4 1.396(5)
C3 H3 0.9500
C4 C5 1.407(5)
C4 C9 1.434(5)
C5 C6 1.377(5)
C5 H5 0.9500
C6 C7 1.513(5)
C7 H7A 0.9800
C7 H7B 0.9800
C7 H7C 0.9800
C8 H8A 0.9800
C8 H8B 0.9800
C8 H8C 0.9800
C9 C10 1.192(5)
C10 C13 1.439(5)
C11 N2 1.348(5)
C11 C12 1.391(5)
C11 C20 1.495(5)
C12 C13 1.396(5)
C12 H12 0.9500
C13 C14 1.386(5)
C14 C15 1.384(5)
C14 H14 0.9500
C15 N2 1.342(4)
C15 C25 1.492(5)
C16 N3 1.339(5)
C16 C17 1.367(6)
C16 H16 0.9500
C17 C18 1.377(6)
C17 H17 0.9500
C18 C19 1.378(5)
C18 H18 0.9500
C19 C20 1.375(5)
C19 H19 0.9500
C20 N3 1.340(5)
C21 N4 1.344(5)
C21 C22 1.362(6)
C21 H21 0.9500
C22 C23 1.373(5)
C22 H22 0.9500
C23 C24 1.389(5)
C23 H23 0.9500
C24 C25 1.383(5)
C24 H24 0.9500
C25 N4 1.349(4)
N5A C13A 1.513(5)
N5A C5A 1.520(5)
N5A C9A 1.520(6)
N5A C1A 1.521(5)
C1A C2A 1.511(6)
C1A H1AA 0.9900
C1A H1AB 0.9900
C2A C3A 1.527(6)
C2A H2AA 0.9900
C2A H2AB 0.9900
C3A C4A 1.487(7)
C3A H3AA 0.9900
C3A H3AB 0.9900
C4A H4AA 0.9800
C4A H4AB 0.9800
C4A H4AC 0.9800
C5A C6A 1.514(6)
C5A H5AA 0.9900
C5A H5AB 0.9900
C6A C7A 1.570(8)
C6A H6AA 0.9900
C6A H6AB 0.9900
C7A C8A 1.455(8)
C7A H7AA 0.9900
C7A H7AB 0.9900
C8A H8AA 0.9800
C8A H8AB 0.9800
C8A H8AC 0.9800
C9A C10A 1.517(7)
C9A H9AA 0.9900
C9A H9AB 0.9900
C10A C11A 1.502(8)
C10A H10A 0.9900
C10A H10B 0.9900
C11A C12A 1.526(8)
C11A H11A 0.9900
C11A H11B 0.9900
C12A H12A 0.9800
C12A H12B 0.9800
C12A H12C 0.9800
C13A C14A 1.524(7)
C13A H13B 0.9900
C13A H13C 0.9900
C14A C15A 1.536(8)
C14A H14A 0.9900
C14A H14B 0.9900
C15A C16A 1.475(10)
C15A H15A 0.9900
C15A H15B 0.9900
C16A H16A 0.9800
C16A H16B 0.9800
C16A H16C 0.9800
N2B C9B 1.493(6)
N2B C1B 1.511(6)
N2B C5B 1.533(6)
N2B C13B 1.551(6)
C1B C2B 1.541(6)
C1B H1BA 0.9900
C1B H1BB 0.9900
C2B C3B 1.527(7)
C2B H2BA 0.9900
C2B H2BB 0.9900
C3B C4B 1.521(7)
C3B H3BA 0.9900
C3B H3BB 0.9900
C4B H4BA 0.9800
C4B H4BB 0.9800
C4B H4BC 0.9800
C5B C6B 1.503(6)
C5B H5BA 0.9900
C5B H5BB 0.9900
C6B C7B 1.538(7)
C6B H6BA 0.9900
C6B H6BB 0.9900
C7B C8B 1.512(6)
C7B H7BA 0.9900
C7B H7BB 0.9900
C8B H8BA 0.9800
C8B H8BB 0.9800
C8B H8BC 0.9800
C9B C10B 1.525(7)
C9B H9BA 0.9900
C9B H9BB 0.9900
C10B C11B 1.516(6)
C10B H10C 0.9900
C10B H10D 0.9900
C11B C12B 1.487(8)
C11B H11C 0.9900
C11B H11D 0.9900
C12B H12D 0.9800
C12B H12E 0.9800
C12B H12F 0.9800
C13B C14B 1.438(7)
C13B H13D 0.9900
C13B H13E 0.9900
C14B C15B 1.560(7)
C14B H14C 0.9900
C14B H14D 0.9900
C15B C16B 1.488(7)
C15B H15C 0.9900
C15B H15D 0.9900
C16B H16D 0.9800
C16B H16E 0.9800
C16B H16F 0.9800

loop_
_geom_torsion_atom_site_label_1
_geom_torsion_atom_site_label_2
_geom_torsion_atom_site_label_3
_geom_torsion_atom_site_label_4
_geom_torsion
N1 Mo1 O1 Mo4 -89(3)
O3 Mo1 O1 Mo4 85.00(9)
O2 Mo1 O1 Mo4 178.72(9)
O4 Mo1 O1 Mo4 -6.45(8)
O5 Mo1 O1 Mo4 -93.20(9)
N1 Mo1 O1 Mo5 1(3)
O3 Mo1 O1 Mo5 174.98(10)
O2 Mo1 O1 Mo5 -91.30(9)
O4 Mo1 O1 Mo5 83.53(9)
O5 Mo1 O1 Mo5 -3.23(8)
N1 Mo1 O1 Mo3 -179(100)
O3 Mo1 O1 Mo3 -5.14(9)
O2 Mo1 O1 Mo3 88.58(9)
O4 Mo1 O1 Mo3 -96.59(9)
O5 Mo1 O1 Mo3 176.66(10)
N1 Mo1 O1 Mo2 91(3)
O3 Mo1 O1 Mo2 -95.34(9)
O2 Mo1 O1 Mo2 -1.62(8)
O4 Mo1 O1 Mo2 173.21(10)
O5 Mo1 O1 Mo2 86.46(9)
N1 Mo1 O1 Mo6 120(13)
O3 Mo1 O1 Mo6 -66(13)
O2 Mo1 O1 Mo6 27(13)
O4 Mo1 O1 Mo6 -158(13)
O5 Mo1 O1 Mo6 115(13)
O16 Mo4 O1 Mo1 112.9(12)
O7 Mo4 O1 Mo1 -89.15(9)
O4 Mo4 O1 Mo1 6.74(9)
O12 Mo4 O1 Mo1 179.03(10)
O8 Mo4 O1 Mo1 94.21(9)
O16 Mo4 O1 Mo5 21.8(13)
O7 Mo4 O1 Mo5 179.82(10)
O4 Mo4 O1 Mo5 -84.28(9)
O12 Mo4 O1 Mo5 88.01(10)
O8 Mo4 O1 Mo5 3.18(8)
O16 Mo4 O1 Mo3 -156.4(12)
O7 Mo4 O1 Mo3 1.62(9)
O4 Mo4 O1 Mo3 97.51(9)
O12 Mo4 O1 Mo3 -90.20(10)
O8 Mo4 O1 Mo3 -175.02(10)
O16 Mo4 O1 Mo2 -56(4)
O7 Mo4 O1 Mo2 102(4)
O4 Mo4 O1 Mo2 -162(4)
O12 Mo4 O1 Mo2 11(4)
O8 Mo4 O1 Mo2 -74(4)
O16 Mo4 O1 Mo6 -67.4(12)
O7 Mo4 O1 Mo6 90.60(9)
O4 Mo4 O1 Mo6 -173.51(10)
O12 Mo4 O1 Mo6 -1.22(9)
O8 Mo4 O1 Mo6 -86.04(9)
O17 Mo5 O1 Mo1 129.3(14)
O8 Mo5 O1 Mo1 -94.22(10)
O5 Mo5 O1 Mo1 3.51(9)
O13 Mo5 O1 Mo1 175.01(10)
O9 Mo5 O1 Mo1 92.48(9)
O17 Mo5 O1 Mo4 -140.0(14)
O8 Mo5 O1 Mo4 -3.48(9)
O5 Mo5 O1 Mo4 94.25(9)
O13 Mo5 O1 Mo4 -94.25(9)
O9 Mo5 O1 Mo4 -176.78(10)
O17 Mo5 O1 Mo3 -47(4)
O8 Mo5 O1 Mo3 90(3)
O5 Mo5 O1 Mo3 -173(3)
O13 Mo5 O1 Mo3 -1(3)
O9 Mo5 O1 Mo3 -84(3)
O17 Mo5 O1 Mo2 38.3(14)
O8 Mo5 O1 Mo2 174.85(10)
O5 Mo5 O1 Mo2 -87.42(9)
O13 Mo5 O1 Mo2 84.07(9)
O9 Mo5 O1 Mo2 1.55(8)
O17 Mo5 O1 Mo6 -50.3(14)
O8 Mo5 O1 Mo6 86.25(9)
O5 Mo5 O1 Mo6 -176.02(10)
O13 Mo5 O1 Mo6 -4.53(8)
O9 Mo5 O1 Mo6 -87.05(9)
O15 Mo3 O1 Mo1 59.5(17)
O6 Mo3 O1 Mo1 -86.75(10)
O11 Mo3 O1 Mo1 177.09(10)
O3 Mo3 O1 Mo1 5.02(8)
O7 Mo3 O1 Mo1 89.26(9)
O15 Mo3 O1 Mo4 -31.2(18)
O6 Mo3 O1 Mo4 -177.49(10)
O11 Mo3 O1 Mo4 86.35(10)
O3 Mo3 O1 Mo4 -85.73(9)
O7 Mo3 O1 Mo4 -1.48(8)
O15 Mo3 O1 Mo5 -124(3)
O6 Mo3 O1 Mo5 90(3)
O11 Mo3 O1 Mo5 -7(3)
O3 Mo3 O1 Mo5 -179(100)
O7 Mo3 O1 Mo5 -94(3)
O15 Mo3 O1 Mo2 150.5(17)
O6 Mo3 O1 Mo2 4.19(9)
O11 Mo3 O1 Mo2 -91.97(10)
O3 Mo3 O1 Mo2 95.96(9)
O7 Mo3 O1 Mo2 -179.80(10)
O15 Mo3 O1 Mo6 -120.9(17)
O6 Mo3 O1 Mo6 92.79(9)
O11 Mo3 O1 Mo6 -3.38(9)
O3 Mo3 O1 Mo6 -175.45(10)
O7 Mo3 O1 Mo6 -91.21(9)
O14 Mo2 O1 Mo1 86.2(15)
O9 Mo2 O1 Mo1 -92.72(10)
O10 Mo2 O1 Mo1 173.17(10)
O2 Mo2 O1 Mo1 1.65(8)
O6 Mo2 O1 Mo1 86.95(9)
O14 Mo2 O1 Mo4 -105(4)
O9 Mo2 O1 Mo4 76(4)
O10 Mo2 O1 Mo4 -18(4)
O2 Mo2 O1 Mo4 170(4)
O6 Mo2 O1 Mo4 -105(4)
O14 Mo2 O1 Mo5 177(100)
O9 Mo2 O1 Mo5 -1.70(9)
O10 Mo2 O1 Mo5 -95.81(9)
O2 Mo2 O1 Mo5 92.67(9)
O6 Mo2 O1 Mo5 177.97(10)
O14 Mo2 O1 Mo3 -4.6(16)
O9 Mo2 O1 Mo3 176.51(10)
O10 Mo2 O1 Mo3 82.40(9)
O2 Mo2 O1 Mo3 -89.12(9)
O6 Mo2 O1 Mo3 -3.82(8)
O14 Mo2 O1 Mo6 -93.5(15)
O9 Mo2 O1 Mo6 87.53(9)
O10 Mo2 O1 Mo6 -6.58(9)
O2 Mo2 O1 Mo6 -178.09(10)
O6 Mo2 O1 Mo6 -92.80(9)
O18 Mo6 O1 Mo1 28(14)
O13 Mo6 O1 Mo1 -114(13)
O12 Mo6 O1 Mo1 153(13)
O10 Mo6 O1 Mo1 -23(13)
O11 Mo6 O1 Mo1 64(13)
O18 Mo6 O1 Mo4 -124(3)
O13 Mo6 O1 Mo4 94.80(10)
O12 Mo6 O1 Mo4 1.27(9)
O10 Mo6 O1 Mo4 -173.86(10)
O11 Mo6 O1 Mo4 -86.93(9)
O18 Mo6 O1 Mo5 146(3)
O13 Mo6 O1 Mo5 4.83(9)
O12 Mo6 O1 Mo5 -88.70(10)
O10 Mo6 O1 Mo5 96.18(9)
O11 Mo6 O1 Mo5 -176.89(10)
O18 Mo6 O1 Mo3 -33(3)
O13 Mo6 O1 Mo3 -175.06(10)
O12 Mo6 O1 Mo3 91.40(10)
O10 Mo6 O1 Mo3 -83.72(9)
O11 Mo6 O1 Mo3 3.21(9)
O18 Mo6 O1 Mo2 57(3)
O13 Mo6 O1 Mo2 -84.85(9)
O12 Mo6 O1 Mo2 -178.38(10)
O10 Mo6 O1 Mo2 6.49(8)
O11 Mo6 O1 Mo2 93.42(9)
O14 Mo2 O2 Mo1 -177.95(13)
O9 Mo2 O2 Mo1 75.88(13)
O10 Mo2 O2 Mo1 -19.3(3)
O6 Mo2 O2 Mo1 -77.98(13)
O1 Mo2 O2 Mo1 -2.09(11)
N1 Mo1 O2 Mo2 -175.16(13)
O3 Mo1 O2 Mo2 81.06(13)
O4 Mo1 O2 Mo2 -10.3(3)
O5 Mo1 O2 Mo2 -75.47(13)
O1 Mo1 O2 Mo2 2.19(11)
N1 Mo1 O3 Mo3 -173.58(13)
O2 Mo1 O3 Mo3 -71.22(13)
O4 Mo1 O3 Mo3 84.73(13)
O5 Mo1 O3 Mo3 11.1(3)
O1 Mo1 O3 Mo3 6.71(11)
O15 Mo3 O3 Mo1 176.53(13)
O6 Mo3 O3 Mo1 71.89(13)
O11 Mo3 O3 Mo1 -23.1(3)
O7 Mo3 O3 Mo1 -82.83(13)
O1 Mo3 O3 Mo1 -6.47(11)
O16 Mo4 O4 Mo1 176.78(13)
O7 Mo4 O4 Mo1 69.17(13)
O12 Mo4 O4 Mo1 -24.2(3)
O8 Mo4 O4 Mo1 -84.14(12)
O1 Mo4 O4 Mo1 -8.26(10)
N1 Mo1 O4 Mo4 -174.00(13)
O3 Mo1 O4 Mo4 -70.71(13)
O2 Mo1 O4 Mo4 21.1(3)
O5 Mo1 O4 Mo4 86.56(13)
O1 Mo1 O4 Mo4 8.63(11)
O17 Mo5 O5 Mo1 179.56(13)
O8 Mo5 O5 Mo1 72.62(14)
O13 Mo5 O5 Mo1 -21.7(3)
O9 Mo5 O5 Mo1 -80.01(13)
O1 Mo5 O5 Mo1 -4.25(11)
N1 Mo1 O5 Mo5 -175.32(14)
O3 Mo1 O5 Mo5 0.1(3)
O2 Mo1 O5 Mo5 83.60(13)
O4 Mo1 O5 Mo5 -74.58(13)
O1 Mo1 O5 Mo5 4.48(11)
O15 Mo3 O6 Mo2 176.69(13)
O11 Mo3 O6 Mo2 71.73(14)
O3 Mo3 O6 Mo2 -80.13(13)
O7 Mo3 O6 Mo2 -13.8(3)
O1 Mo3 O6 Mo2 -5.36(12)
O14 Mo2 O6 Mo3 -174.62(14)
O9 Mo2 O6 Mo3 6.2(3)
O10 Mo2 O6 Mo3 -72.85(14)
O2 Mo2 O6 Mo3 82.48(14)
O1 Mo2 O6 Mo3 5.44(12)
O16 Mo4 O7 Mo3 175.94(13)
O4 Mo4 O7 Mo3 -78.00(13)
O12 Mo4 O7 Mo3 73.80(13)
O8 Mo4 O7 Mo3 5.1(3)
O1 Mo4 O7 Mo3 -2.08(11)
O15 Mo3 O7 Mo4 -179.71(14)
O6 Mo3 O7 Mo4 10.6(3)
O11 Mo3 O7 Mo4 -76.97(14)
O3 Mo3 O7 Mo4 78.83(13)
O1 Mo3 O7 Mo4 2.11(11)
O17 Mo5 O8 Mo4 -178.78(13)
O5 Mo5 O8 Mo4 -71.45(14)
O13 Mo5 O8 Mo4 80.15(13)
O9 Mo5 O8 Mo4 18.7(3)
O1 Mo5 O8 Mo4 4.44(11)
O16 Mo4 O8 Mo5 177.13(14)
O7 Mo4 O8 Mo5 -11.8(3)
O4 Mo4 O8 Mo5 73.37(14)
O12 Mo4 O8 Mo5 -82.16(14)
O1 Mo4 O8 Mo5 -4.52(12)
O14 Mo2 O9 Mo5 -177.76(13)
O10 Mo2 O9 Mo5 78.48(13)
O2 Mo2 O9 Mo5 -72.63(13)
O6 Mo2 O9 Mo5 1.5(3)
O1 Mo2 O9 Mo5 2.17(11)
O17 Mo5 O9 Mo2 -179.45(14)
O8 Mo5 O9 Mo2 -16.6(3)
O5 Mo5 O9 Mo2 75.69(14)
O13 Mo5 O9 Mo2 -79.95(14)
O1 Mo5 O9 Mo2 -2.21(11)
O14 Mo2 O10 Mo6 -175.05(14)
O9 Mo2 O10 Mo6 -68.99(14)
O2 Mo2 O10 Mo6 26.2(3)
O6 Mo2 O10 Mo6 84.58(14)
O1 Mo2 O10 Mo6 9.08(12)
O18 Mo6 O10 Mo2 172.59(15)
O13 Mo6 O10 Mo2 68.27(14)
O12 Mo6 O10 Mo2 -19.0(3)
O11 Mo6 O10 Mo2 -85.42(14)
O1 Mo6 O10 Mo2 -9.05(12)
O15 Mo3 O11 Mo6 -178.75(14)
O6 Mo3 O11 Mo6 -72.85(15)
O3 Mo3 O11 Mo6 20.9(3)
O7 Mo3 O11 Mo6 79.74(14)
O1 Mo3 O11 Mo6 4.53(12)
O18 Mo6 O11 Mo3 174.20(15)
O13 Mo6 O11 Mo3 -0.9(3)
O12 Mo6 O11 Mo3 -81.60(15)
O10 Mo6 O11 Mo3 72.43(14)
O1 Mo6 O11 Mo3 -4.52(12)
O18 Mo6 O12 Mo4 176.53(15)
O13 Mo6 O12 Mo4 -78.48(15)
O10 Mo6 O12 Mo4 8.3(3)
O11 Mo6 O12 Mo4 74.35(15)
O1 Mo6 O12 Mo4 -1.70(12)
O16 Mo4 O12 Mo6 176.99(15)
O7 Mo4 O12 Mo6 -76.66(15)
O4 Mo4 O12 Mo6 17.8(3)
O8 Mo4 O12 Mo6 78.26(15)
O1 Mo4 O12 Mo6 1.73(13)
O18 Mo6 O13 Mo5 174.98(14)
O12 Mo6 O13 Mo5 69.41(14)
O10 Mo6 O13 Mo5 -82.20(14)
O11 Mo6 O13 Mo5 -10.0(3)
O1 Mo6 O13 Mo5 -6.36(12)
O17 Mo5 O13 Mo6 -176.81(14)
O8 Mo5 O13 Mo6 -72.01(15)
O5 Mo5 O13 Mo6 24.1(3)
O9 Mo5 O13 Mo6 83.80(14)
O1 Mo5 O13 Mo6 6.49(12)
O3 Mo1 N1 C1 157(4)
O2 Mo1 N1 C1 63(4)
O4 Mo1 N1 C1 -111(4)
O5 Mo1 N1 C1 -25(4)
O1 Mo1 N1 C1 -29(6)
Mo1 N1 C1 C2 -178(100)
Mo1 N1 C1 C6 1(4)
N1 C1 C2 C3 -179.6(3)
C6 C1 C2 C3 0.9(5)
N1 C1 C2 C8 0.3(5)
C6 C1 C2 C8 -179.3(3)
C1 C2 C3 C4 -0.5(6)
C8 C2 C3 C4 179.6(4)
C2 C3 C4 C5 0.3(6)
C2 C3 C4 C9 -179.8(4)
C3 C4 C5 C6 -0.4(6)
C9 C4 C5 C6 179.7(4)
C4 C5 C6 C1 0.7(6)
C4 C5 C6 C7 -178.2(4)
N1 C1 C6 C5 179.5(4)
C2 C1 C6 C5 -1.0(6)
N1 C1 C6 C7 -1.6(5)
C2 C1 C6 C7 178.0(4)
C3 C4 C9 C10 -18(45)
C5 C4 C9 C10 162(100)
C4 C9 C10 C13 -79(48)
N2 C11 C12 C13 1.1(6)
C20 C11 C12 C13 -178.8(4)
C11 C12 C13 C14 -0.3(6)
C11 C12 C13 C10 -179.2(4)
C9 C10 C13 C14 -88(14)
C9 C10 C13 C12 91(15)
C12 C13 C14 C15 -1.6(6)
C10 C13 C14 C15 177.3(4)
C13 C14 C15 N2 2.9(6)
C13 C14 C15 C25 -177.2(3)
C14 C15 N2 C11 -2.1(5)
C25 C15 N2 C11 178.0(3)
C12 C11 N2 C15 0.1(5)
C20 C11 N2 C15 -180.0(3)
N3 C16 C17 C18 0.1(7)
C16 C17 C18 C19 1.5(8)
C17 C18 C19 C20 -1.6(8)
C18 C19 C20 N3 0.1(7)
C18 C19 C20 C11 -178.3(4)
N2 C11 C20 N3 168.2(3)
C12 C11 C20 N3 -11.8(6)
N2 C11 C20 C19 -13.3(5)
C12 C11 C20 C19 166.7(4)
C17 C16 N3 C20 -1.5(7)
C19 C20 N3 C16 1.5(6)
C11 C20 N3 C16 179.9(4)
N4 C21 C22 C23 -0.9(7)
C21 C22 C23 C24 -0.3(6)
C22 C23 C24 C25 1.7(6)
C23 C24 C25 N4 -2.1(6)
C23 C24 C25 C15 178.0(4)
N2 C15 C25 N4 -163.5(3)
C14 C15 C25 N4 16.6(5)
N2 C15 C25 C24 16.3(5)
C14 C15 C25 C24 -163.6(4)
C22 C21 N4 C25 0.6(6)
C24 C25 N4 C21 1.0(6)
C15 C25 N4 C21 -179.2(4)
C13A N5A C1A C2A 44.2(5)
C5A N5A C1A C2A -76.0(4)
C9A N5A C1A C2A 164.5(4)
N5A C1A C2A C3A 171.3(3)
C1A C2A C3A C4A 176.4(4)
C13A N5A C5A C6A 62.2(5)
C9A N5A C5A C6A -59.0(5)
C1A N5A C5A C6A -177.0(4)
N5A C5A C6A C7A -179.7(5)
C5A C6A C7A C8A 165.9(6)
C13A N5A C9A C10A 179.7(4)
C5A N5A C9A C10A -58.9(5)
C1A N5A C9A C10A 58.7(5)
N5A C9A C10A C11A -167.5(4)
C9A C10A C11A C12A 166.3(4)
C5A N5A C13A C14A 174.9(4)
C9A N5A C13A C14A -63.3(5)
C1A N5A C13A C14A 56.1(5)
N5A C13A C14A C15A -161.9(5)
C13A C14A C15A C16A 76.6(8)
C9B N2B C1B C2B -52.9(5)
C5B N2B C1B C2B -172.3(4)
C13B N2B C1B C2B 67.2(5)
N2B C1B C2B C3B -150.2(4)
C1B C2B C3B C4B 71.6(5)
C9B N2B C5B C6B 174.8(4)
C1B N2B C5B C6B -64.0(5)
C13B N2B C5B C6B 51.9(5)
N2B C5B C6B C7B -179.2(4)
C5B C6B C7B C8B 177.6(4)
C1B N2B C9B C10B -56.0(5)
C5B N2B C9B C10B 64.0(5)
C13B N2B C9B C10B -172.5(4)
N2B C9B C10B C11B -173.9(4)
C9B C10B C11B C12B -179.0(4)
C9B N2B C13B C14B -67.5(6)
C1B N2B C13B C14B 172.4(4)
C5B N2B C13B C14B 53.9(6)
N2B C13B C14B C15B -169.5(4)
C13B C14B C15B C16B 75.6(6)
